data_7709190
loop_
_publ_author_name
'M\"uller, Felix'
'Wickemeyer, Lucas'
'Schwabedissen, Jan'
'Ertl, Martin'
'Neumann, Beate'
'Stammler, Hans-Georg'
'Monkowius, Uwe'
'Mitzel, Norbert W.'

_publ_section_title
;
 Synthesis, structural and photophysical properties of
 dimethylphosphino(perfluoro-)phenylene-based gold(I) dimers.
;
_journal_issue 5
_journal_name_full 'Dalton transactions (Cambridge, England : 2003)'
_journal_page_first 1955
_journal_page_last 1967
_journal_paper_doi 10.1039/d1dt03658k
_journal_volume 51
_journal_year 2022
_chemical_formula_moiety 'C16 H12 Au2 F8 P2'
_chemical_formula_sum 'C16 H12 Au2 F8 P2'
_chemical_formula_weight 812.13
_space_group_crystal_system monoclinic
_space_group_IT_number 12
_space_group_name_Hall '-C 2y'
_space_group_name_H-M_alt 'C 1 2/m 1'
_atom_sites_solution_hydrogens geom
_atom_sites_solution_primary direct
_audit_creation_date 2019-05-11
_audit_creation_method
;
Olex2 1.3-ac4
(compiled 2018.12.18 svn.r3554 for Rigaku Oxford Diffraction, GUI svn.r1)
;
_audit_update_record
;
2021-10-08 deposited with the CCDC.	2021-12-28 downloaded from the CCDC.
;
_cell_angle_alpha 90
_cell_angle_beta 97.2703(12)
_cell_angle_gamma 90
_cell_formula_units_Z 2
_cell_length_a 15.16837(19)
_cell_length_b 6.99146(10)
_cell_length_c 8.76220(11)
_cell_measurement_reflns_used 16046
_cell_measurement_temperature 200.0(1)
_cell_measurement_theta_max 36.6880
_cell_measurement_theta_min 2.3280
_cell_volume 921.75(2)
_computing_cell_refinement 'CrysAlisPro 1.171.40.47a (Rigaku OD, 2019)'
_computing_data_collection 'CrysAlisPro 1.171.40.47a (Rigaku OD, 2019)'
_computing_data_reduction 'CrysAlisPro 1.171.40.47a (Rigaku OD, 2019)'
_computing_molecular_graphics 'Olex2 (Dolomanov et al., 2009)'
_computing_publication_material 'Olex2 (Dolomanov et al., 2009)'
_computing_structure_refinement 'ShelXL (Sheldrick, 2015)'
_computing_structure_solution 'ShelXS (Sheldrick, 2008)'
_diffrn_ambient_environment N~2~
_diffrn_ambient_temperature 200.0(1)
_diffrn_detector 'CCD plate'
_diffrn_detector_area_resol_mean 8.0951
_diffrn_detector_type Eos
_diffrn_measured_fraction_theta_full 0.998
_diffrn_measured_fraction_theta_max 0.977
_diffrn_measurement_details
;
List of Runs (angles in degrees, time in seconds):

  # Type    Start    End  Width  t~exp~   \w     \q     \k     \f   Frames
#--------------------------------------------------------------------------
  1  \w    -20.00  40.00   1.00    5.00    --    0.00 -99.00  90.00   60
  2  \w     18.00 105.00   1.00    5.00    --   36.42  57.00  60.00   87
  3  \w    -20.00  77.00   1.00    5.00    --   36.42 -99.00-120.00   97
  4  \w    -36.00  74.00   1.00    5.00    --   36.42 -19.00 120.00  110
  5  \w    -20.00  77.00   1.00    5.00    --   36.42 -99.00  30.00   97
  6  \w    -34.00  59.00   1.00    5.00    --   36.42 -38.00  30.00   93
  7  \w      0.00  28.00   1.00    5.00    --   36.42  92.00   7.36   28
  8  \w     18.00 105.00   1.00    5.00    --   36.42  57.00   0.00   87
  9  \w      8.00 106.00   1.00    5.00    --   36.42  77.00 120.00   98
 10  \w    -20.00  77.00   1.00    5.00    --   36.42 -99.00 155.00   97
 11  \w      8.00 106.00   1.00    5.00    --   36.42  77.00-180.00   98
 12  \w      8.00 106.00   1.00    5.00    --   36.42  77.00 -90.00   98
 13  \w    -32.00  55.00   1.00    5.00    --   36.42 -57.00 -90.00   87
 14  \w    -19.00  68.00   1.00    5.00    --    0.00  57.00-180.00   87
 15  \w      0.00  28.00   1.00    5.00    --   36.42  92.00 109.25   28
 16  \w     35.00 110.00   1.00    5.00    --   36.42 178.00-180.00   75
 17  \w     18.00 105.00   1.00    5.00    --   36.42  57.00 150.00   87
 18  \w     18.00 105.00   1.00    5.00    --   36.42  57.00  90.00   87
 19  \w    -20.00  77.00   1.00    5.00    --   36.42 -99.00 -90.00   97
 20  \w     18.00 105.00   1.00    5.00    --   36.42  57.00-120.00   87
 21  \w     -2.00  24.00   1.00    5.00    --   36.42  96.00-102.88   26
;
_diffrn_measurement_device 'four-circle diffractometer'
_diffrn_measurement_device_type 'SuperNova, Single source at offset/far, Eos'
_diffrn_measurement_method '\w scans'
_diffrn_orient_matrix_type 'CrysAlisPro convention (1999,Acta A55,543-557)'
_diffrn_orient_matrix_UB_11 0.0393854000
_diffrn_orient_matrix_UB_12 -0.0050488000
_diffrn_orient_matrix_UB_13 -0.0356669000
_diffrn_orient_matrix_UB_21 0.0210998000
_diffrn_orient_matrix_UB_22 0.0648751000
_diffrn_orient_matrix_UB_23 0.0552292000
_diffrn_orient_matrix_UB_31 0.0150224000
_diffrn_orient_matrix_UB_32 -0.0778287000
_diffrn_orient_matrix_UB_33 0.0483572000
_diffrn_radiation_monochromator mirror
_diffrn_radiation_probe x-ray
_diffrn_radiation_type MoK\a
_diffrn_radiation_wavelength 0.71073
_diffrn_reflns_av_R_equivalents 0.0354
_diffrn_reflns_av_unetI/netI 0.0180
_diffrn_reflns_Laue_measured_fraction_full 0.998
_diffrn_reflns_Laue_measured_fraction_max 0.977
_diffrn_reflns_limit_h_max 25
_diffrn_reflns_limit_h_min -25
_diffrn_reflns_limit_k_max 11
_diffrn_reflns_limit_k_min -11
_diffrn_reflns_limit_l_max 14
_diffrn_reflns_limit_l_min -14
_diffrn_reflns_number 25772
_diffrn_reflns_point_group_measured_fraction_full 0.998
_diffrn_reflns_point_group_measured_fraction_max 0.977
_diffrn_reflns_theta_full 25.242
_diffrn_reflns_theta_max 37.092
_diffrn_reflns_theta_min 2.343
_diffrn_source 'micro-focus sealed X-ray tube'
_diffrn_source_type 'SuperNova (Mo) X-ray Source'
_exptl_absorpt_coefficient_mu 16.148
_exptl_absorpt_correction_T_max 0.439
_exptl_absorpt_correction_T_min 0.110
_exptl_absorpt_correction_type gaussian
_exptl_absorpt_process_details
;
CrysAlisPro 1.171.40.47a (Rigaku Oxford Diffraction, 2019)
Numerical absorption correction based on gaussian integration over
			a multifaceted crystal model
Empirical absorption correction using spherical harmonics,
 implemented in SCALE3 ABSPACK scaling algorithm.
;
_exptl_crystal_colour 'clear colourless'
_exptl_crystal_colour_lustre clear
_exptl_crystal_colour_primary colourless
_exptl_crystal_density_diffrn 2.926
_exptl_crystal_description block
_exptl_crystal_F_000 736
_exptl_crystal_size_max 0.215
_exptl_crystal_size_mid 0.159
_exptl_crystal_size_min 0.098
_refine_diff_density_max 1.174
_refine_diff_density_min -0.992
_refine_diff_density_rms 0.165
_refine_ls_extinction_coef 0.00079(10)
_refine_ls_extinction_expression Fc^*^=kFc[1+0.001xFc^2^\l^3^/sin(2\q)]^-1/4^
_refine_ls_extinction_method 'SHELXL-2018/3 (Sheldrick 2018)'
_refine_ls_goodness_of_fit_ref 1.111
_refine_ls_hydrogen_treatment constr
_refine_ls_matrix_type full
_refine_ls_number_parameters 84
_refine_ls_number_reflns 2449
_refine_ls_number_restraints 0
_refine_ls_restrained_S_all 1.111
_refine_ls_R_factor_all 0.0179
_refine_ls_R_factor_gt 0.0148
_refine_ls_shift/su_max 0.003
_refine_ls_shift/su_mean 0.000
_refine_ls_structure_factor_coef Fsqd
_refine_ls_weighting_details 'w=1/[\s^2^(Fo^2^)+(0.0155P)^2^+0.2406P] where P=(Fo^2^+2Fc^2^)/3'
_refine_ls_weighting_scheme calc
_refine_ls_wR_factor_gt 0.0336
_refine_ls_wR_factor_ref 0.0343
_reflns_Friedel_coverage 0.000
_reflns_number_gt 2327
_reflns_number_total 2449
_reflns_threshold_expression 'I > 2\s(I)'
_cod_data_source_file d1dt03658k2.cif
_cod_data_source_block compound6
_cod_depositor_comments 'Adding full bibliography for 7709188--7709191.cif.'
_cod_database_code 7709190
_shelx_shelxl_version_number 2018/3
_chemical_oxdiff_formula C16H12Au2F8P2
_shelx_space_group_comment
;
The symmetry employed for this shelxl refinement is uniquely defined
by the following loop, which should always be used as a source of
symmetry information in preference to the above space-group names.
They are only intended as comments.
;
_diffrn_oxdiff_digest_frames
;
01ef6cb40df2727b65ab6011914fe00f8101715ed2a
;
_reflns_odcompleteness_completeness 99.90
_reflns_odcompleteness_iscentric 1
_reflns_odcompleteness_theta 26.32
_olex2_refinement_description
;
1. Fixed Uiso
 At 1.5 times of:
  All C(H,H,H) groups
2.a Idealised Me refined as rotating group:
 C7(H7A,H7B,H7C)
;
_olex2_date_sample_data_collection 2019-05-10
_olex2_submission_special_instructions 'No special instructions were received'
_oxdiff_exptl_absorpt_empirical_details
;
Empirical correction (ABSPACK) includes:
- Absorption correction using spherical harmonics
- Frame scaling
- Detector area scaling
;
_oxdiff_exptl_absorpt_empirical_full_max 1.893
_oxdiff_exptl_absorpt_empirical_full_min 0.655

loop_
_space_group_symop_operation_xyz
'x, y, z'
'-x, y, -z'
'x+1/2, y+1/2, z'
'-x+1/2, y+1/2, -z'
'-x, -y, -z'
'x, -y, z'
'-x+1/2, -y+1/2, -z'
'x+1/2, -y+1/2, z'

loop_
_atom_site_label
_atom_site_type_symbol
_atom_site_fract_x
_atom_site_fract_y
_atom_site_fract_z
_atom_site_U_iso_or_equiv
_atom_site_adp_type
_atom_site_occupancy
_atom_site_site_symmetry_order
_atom_site_calc_flag
_atom_site_refinement_flags_posn
_atom_site_refinement_flags_adp
_atom_site_refinement_flags_occupancy
_atom_site_disorder_assembly
_atom_site_disorder_group
Au1 Au 0.54536(2) 0.500000 0.86710(2) 0.02428(3) Uani 1 2 d S T P . .
P1 P 0.40773(4) 0.500000 0.72795(7) 0.02593(11) Uani 1 2 d S T P . .
F1 F 0.78721(11) 0.500000 1.38517(19) 0.0384(4) Uani 1 2 d S T P . .
F2 F 0.92617(10) 0.500000 1.2277(2) 0.0427(4) Uani 1 2 d S T P . .
F3 F 0.90047(11) 0.500000 0.9142(2) 0.0492(5) Uani 1 2 d S T P . .
F4 F 0.73656(11) 0.500000 0.7624(2) 0.0405(4) Uani 1 2 d S T P . .
C1 C 0.66971(15) 0.500000 0.9929(3) 0.0241(4) Uani 1 2 d S T P . .
C2 C 0.68395(14) 0.500000 1.1552(3) 0.0251(4) Uani 1 2 d S T P . .
C3 C 0.77104(16) 0.500000 1.2291(3) 0.0285(4) Uani 1 2 d S T P . .
C4 C 0.84377(15) 0.500000 1.1516(3) 0.0312(5) Uani 1 2 d S T P . .
C5 C 0.83048(16) 0.500000 0.9931(3) 0.0317(5) Uani 1 2 d S T P . .
C6 C 0.74502(15) 0.500000 0.9181(3) 0.0283(4) Uani 1 2 d S T P . .
C7 C 0.38831(13) 0.2960(3) 0.6004(2) 0.0400(4) Uani 1 1 d . . . . .
H7A H 0.434110 0.291805 0.531017 0.060 Uiso 1 1 calc GR . . . .
H7B H 0.329636 0.307675 0.539946 0.060 Uiso 1 1 calc GR . . . .
H7C H 0.390694 0.178173 0.661429 0.060 Uiso 1 1 calc GR . . . .

loop_
_atom_site_aniso_label
_atom_site_aniso_U_11
_atom_site_aniso_U_22
_atom_site_aniso_U_33
_atom_site_aniso_U_23
_atom_site_aniso_U_13
_atom_site_aniso_U_12
Au1 0.01917(4) 0.02929(5) 0.02376(5) 0.000 0.00031(3) 0.000
P1 0.0213(2) 0.0316(3) 0.0240(3) 0.000 -0.00083(19) 0.000
F1 0.0281(7) 0.0534(10) 0.0308(7) 0.000 -0.0077(6) 0.000
F2 0.0200(7) 0.0516(10) 0.0532(10) 0.000 -0.0079(7) 0.000
F3 0.0226(7) 0.0738(14) 0.0529(11) 0.000 0.0118(7) 0.000
F4 0.0287(8) 0.0622(12) 0.0310(8) 0.000 0.0060(6) 0.000
C1 0.0203(9) 0.0252(9) 0.0264(9) 0.000 0.0017(7) 0.000
C2 0.0197(9) 0.0253(9) 0.0295(10) 0.000 -0.0006(7) 0.000
C3 0.0232(10) 0.0288(11) 0.0319(11) 0.000 -0.0032(8) 0.000
C4 0.0174(9) 0.0301(11) 0.0444(14) 0.000 -0.0030(9) 0.000
C5 0.0209(10) 0.0348(12) 0.0400(13) 0.000 0.0062(9) 0.000
C6 0.0230(10) 0.0295(11) 0.0320(11) 0.000 0.0025(8) 0.000
C7 0.0349(9) 0.0463(11) 0.0382(10) -0.0142(8) 0.0020(7) -0.0016(8)

loop_
_atom_type_symbol
_atom_type_description
_atom_type_scat_dispersion_real
_atom_type_scat_dispersion_imag
_atom_type_scat_source
C C 0.0033 0.0016 'International Tables Vol C Tables 4.2.6.8 and 6.1.1.4'
H H 0.0000 0.0000 'International Tables Vol C Tables 4.2.6.8 and 6.1.1.4'
Au Au -2.0133 8.8022 'International Tables Vol C Tables 4.2.6.8 and 6.1.1.4'
F F 0.0171 0.0103 'International Tables Vol C Tables 4.2.6.8 and 6.1.1.4'
P P 0.1023 0.0942 'International Tables Vol C Tables 4.2.6.8 and 6.1.1.4'

loop_
_exptl_crystal_face_index_h
_exptl_crystal_face_index_k
_exptl_crystal_face_index_l
_exptl_crystal_face_perp_dist
1 -1 0 0.0641
-1 1 0 0.0582
-1 -1 1 0.0636
1 1 -1 0.0341
1 -1 1 0.0610
-1 -1 0 0.0696
1 1 0 0.0600
-1 0 5 0.0397
-1 -1 -1 0.0858
1 0 0 0.0809
-1 0 0 0.1311
-5 0 -2 0.1096
0 -1 0 0.0581
0 0 -1 0.0725

loop_
_geom_angle_atom_site_label_1
_geom_angle_atom_site_label_2
_geom_angle_atom_site_label_3
_geom_angle
_geom_angle_site_symmetry_1
_geom_angle_site_symmetry_3
_geom_angle_publ_flag
P1 Au1 Au1 86.154(17) . 5_667 ?
C1 Au1 Au1 93.84(7) . 5_667 ?
C1 Au1 P1 179.99(6) . . ?
C2 P1 Au1 114.22(8) 5_667 . ?
C7 P1 Au1 113.32(7) 6_565 . ?
C7 P1 Au1 113.32(7) . . ?
C7 P1 C2 105.63(8) . 5_667 ?
C7 P1 C2 105.63(8) 6_565 5_667 ?
C7 P1 C7 103.78(15) 6_565 . ?
C2 C1 Au1 123.50(17) . . ?
C6 C1 Au1 120.03(18) . . ?
C6 C1 C2 116.5(2) . . ?
C1 C2 P1 122.29(17) . 5_667 ?
C3 C2 P1 118.84(19) . 5_667 ?
C3 C2 C1 118.9(2) . . ?
F1 C3 C2 120.5(2) . . ?
F1 C3 C4 116.5(2) . . ?
C4 C3 C2 123.0(2) . . ?
F2 C4 C3 120.9(3) . . ?
F2 C4 C5 120.6(2) . . ?
C3 C4 C5 118.5(2) . . ?
F3 C5 C4 119.8(2) . . ?
F3 C5 C6 120.9(3) . . ?
C6 C5 C4 119.3(2) . . ?
F4 C6 C1 119.8(2) . . ?
F4 C6 C5 116.4(2) . . ?
C5 C6 C1 123.8(2) . . ?
P1 C7 H7A 109.5 . . ?
P1 C7 H7B 109.5 . . ?
P1 C7 H7C 109.5 . . ?
H7A C7 H7B 109.5 . . ?
H7A C7 H7C 109.5 . . ?
H7B C7 H7C 109.5 . . ?

loop_
_geom_bond_atom_site_label_1
_geom_bond_atom_site_label_2
_geom_bond_distance
_geom_bond_site_symmetry_2
_geom_bond_publ_flag
Au1 Au1 2.85113(16) 5_667 ?
Au1 P1 2.2805(6) . ?
Au1 C1 2.060(2) . ?
P1 C2 1.828(2) 5_667 ?
P1 C7 1.813(2) . ?
P1 C7 1.813(2) 6_565 ?
F1 C3 1.358(3) . ?
F2 C4 1.340(3) . ?
F3 C5 1.338(3) . ?
F4 C6 1.354(3) . ?
C1 C2 1.411(3) . ?
C1 C6 1.387(3) . ?
C2 C3 1.396(3) . ?
C3 C4 1.367(4) . ?
C4 C5 1.378(4) . ?
C5 C6 1.377(3) . ?
C7 H7A 0.9800 . ?
C7 H7B 0.9800 . ?
C7 H7C 0.9800 . ?

loop_
_geom_torsion_atom_site_label_1
_geom_torsion_atom_site_label_2
_geom_torsion_atom_site_label_3
_geom_torsion_atom_site_label_4
_geom_torsion
_geom_torsion_site_symmetry_1
_geom_torsion_site_symmetry_2
_geom_torsion_site_symmetry_3
_geom_torsion_site_symmetry_4
_geom_torsion_publ_flag
Au1 C1 C2 P1 0.000(1) . . . 5_667 ?
Au1 C1 C2 C3 180.000(1) . . . . ?
Au1 C1 C6 F4 0.000(1) . . . . ?
Au1 C1 C6 C5 180.000(1) . . . . ?
P1 C2 C3 F1 0.000(1) 5_667 . . . ?
P1 C2 C3 C4 180.000(1) 5_667 . . . ?
F1 C3 C4 F2 0.000(1) . . . . ?
F1 C3 C4 C5 180.000(1) . . . . ?
F2 C4 C5 F3 0.000(1) . . . . ?
F2 C4 C5 C6 180.000(1) . . . . ?
F3 C5 C6 F4 0.000(1) . . . . ?
F3 C5 C6 C1 180.000(1) . . . . ?
C1 C2 C3 F1 180.000(1) . . . . ?
C1 C2 C3 C4 0.000(1) . . . . ?
C2 C1 C6 F4 180.000(1) . . . . ?
C2 C1 C6 C5 0.000(1) . . . . ?
C2 C3 C4 F2 180.000(1) . . . . ?
C2 C3 C4 C5 0.000(1) . . . . ?
C3 C4 C5 F3 180.000(1) . . . . ?
C3 C4 C5 C6 0.000(1) . . . . ?
C4 C5 C6 F4 180.000(1) . . . . ?
C4 C5 C6 C1 0.000(1) . . . . ?
C6 C1 C2 P1 180.000(0) . . . 5_667 ?
C6 C1 C2 C3 0.000(1) . . . . ?

loop_
_exptl_oxdiff_crystal_face_indexfrac_h
_exptl_oxdiff_crystal_face_indexfrac_k
_exptl_oxdiff_crystal_face_indexfrac_l
_exptl_oxdiff_crystal_face_x
_exptl_oxdiff_crystal_face_y
_exptl_oxdiff_crystal_face_z
0.9999 -0.9989 -0.0001 0.0444 -0.0437 0.0928
-0.9999 0.9989 0.0001 -0.0444 0.0437 -0.0928
-0.9969 -0.9990 0.9993 -0.0699 -0.0307 0.1111
0.9969 0.9990 -0.9993 0.0699 0.0307 -0.1111
1.0004 -0.9989 0.9990 0.0088 0.0115 0.1411
-0.9973 -0.9989 0.0001 -0.0342 -0.0858 0.0628
0.9973 0.9989 -0.0001 0.0342 0.0858 -0.0628
-0.9966 -0.0002 4.9957 -0.2174 0.2549 0.2266
-0.9978 -0.9989 -0.9990 0.0014 -0.1410 0.0144
0.9986 0.0000 -0.0001 0.0393 0.0211 0.0150
-0.9986 -0.0000 0.0001 -0.0393 -0.0211 -0.0150
-4.9940 -0.0001 -1.9977 -0.1254 -0.2157 -0.1716
0.0013 -0.9989 0.0000 0.0051 -0.0648 0.0778
-0.0004 0.0000 -0.9991 0.0356 -0.0552 -0.0483
